data_7029344
loop_
_publ_author_name
'Zakharova, Maria V.'
'Sivaev, Igor B.'
'Anufriev, Sergey A.'
'Timofeev, Sergey V.'
'Suponitsky, Kyrill Yu'
'Godovikov, Ivan A.'
'Bregadze, Vladimir I.'

_publ_section_title
;
 A new approach to the synthesis of functional derivatives of
 nido-carborane: alkylation of [9-MeS-nido-7,8-C2B9H11](-).
;
_journal_issue 13
_journal_name_full 'Dalton transactions (Cambridge, England : 2003)'
_journal_page_first 5044
_journal_page_last 5053
_journal_paper_doi 10.1039/c3dt52845f
_journal_volume 43
_journal_year 2014
_chemical_formula_moiety 'C10 H21 B9 S'
_chemical_formula_sum 'C10 H21 B9 S'
_chemical_formula_weight 270.62
_chemical_name_systematic
; 
 ? 
;
_space_group_IT_number 61
_symmetry_cell_setting orthorhombic
_symmetry_space_group_name_Hall '-P 2ac 2ab'
_symmetry_space_group_name_H-M 'P b c a'
_atom_sites_solution_hydrogens difmap
_atom_sites_solution_primary direct
_atom_sites_solution_secondary difmap
_audit_creation_method SHELXL-97
_cell_angle_alpha 90.00
_cell_angle_beta 90.00
_cell_angle_gamma 90.00
_cell_formula_units_Z 8
_cell_length_a 12.6418(5)
_cell_length_b 14.1465(5)
_cell_length_c 17.4999(7)
_cell_measurement_reflns_used 9564
_cell_measurement_temperature 120(2)
_cell_measurement_theta_max 32.06
_cell_measurement_theta_min 2.88
_cell_volume 3129.6(2)
_computing_cell_refinement 'SAINT (Bruker, 2009)'
_computing_data_collection 'APEX (Bruker, 2009)'
_computing_data_reduction 'SAINT (Bruker, 2009)'
_computing_molecular_graphics 'SHELXTL (Sheldrick, 2008)'
_computing_publication_material 'SHELXTL (Sheldrick, 2008), publCIF (Westrip, 2010) and PLATON (Spek, 2009)'
_computing_structure_refinement 'SHELXTL (Sheldrick, 2008)'
_computing_structure_solution 'SHELXTL (Sheldrick, 2008)'
_diffrn_ambient_temperature 120(2)
_diffrn_measured_fraction_theta_full 0.999
_diffrn_measured_fraction_theta_max 0.999
_diffrn_measurement_device_type 'Bruker APEX-II CCD'
_diffrn_measurement_method '\f and \w scans'
_diffrn_radiation_monochromator graphite
_diffrn_radiation_source 'sealed tube'
_diffrn_radiation_type MoK\a
_diffrn_radiation_wavelength 0.71073
_diffrn_reflns_av_R_equivalents 0.0733
_diffrn_reflns_av_sigmaI/netI 0.0407
_diffrn_reflns_limit_h_max 18
_diffrn_reflns_limit_h_min -18
_diffrn_reflns_limit_k_max 21
_diffrn_reflns_limit_k_min -21
_diffrn_reflns_limit_l_max 26
_diffrn_reflns_limit_l_min -26
_diffrn_reflns_number 44531
_diffrn_reflns_theta_full 32.21
_diffrn_reflns_theta_max 32.21
_diffrn_reflns_theta_min 2.33
_diffrn_standards_decay_% 0
_diffrn_standards_number 0
_exptl_absorpt_coefficient_mu 0.184
_exptl_absorpt_correction_T_max 0.057
_exptl_absorpt_correction_T_min 0.051
_exptl_absorpt_correction_type multi-scan
_exptl_absorpt_process_details 'SADABS (Bruker, 2008)'
_exptl_crystal_colour orange
_exptl_crystal_density_diffrn 1.149
_exptl_crystal_density_method 'not measured'
_exptl_crystal_description prizm
_exptl_crystal_F_000 1136
_exptl_crystal_size_max 0.22
_exptl_crystal_size_mid 0.22
_exptl_crystal_size_min 0.20
_refine_diff_density_max 0.461
_refine_diff_density_min -0.264
_refine_diff_density_rms 0.062
_refine_ls_extinction_method none
_refine_ls_goodness_of_fit_ref 1.096
_refine_ls_hydrogen_treatment mixed
_refine_ls_matrix_type full
_refine_ls_number_parameters 226
_refine_ls_number_reflns 5530
_refine_ls_number_restraints 0
_refine_ls_restrained_S_all 1.096
_refine_ls_R_factor_all 0.0771
_refine_ls_R_factor_gt 0.0457
_refine_ls_shift/su_max 0.001
_refine_ls_shift/su_mean 0.000
_refine_ls_structure_factor_coef Fsqd
_refine_ls_weighting_details 'calc w=1/[\s^2^(Fo^2^)+(0.0523P)^2^+0.8379P] where P=(Fo^2^+2Fc^2^)/3'
_refine_ls_weighting_scheme calc
_refine_ls_wR_factor_gt 0.0995
_refine_ls_wR_factor_ref 0.1153
_reflns_number_gt 4098
_reflns_number_total 5530
_reflns_threshold_expression I>2\s(I)
_cod_data_source_file c3dt52845f.txt
_cod_data_source_block comp5
_cod_depositor_comments
;
The following automatic conversions were performed:

'_symmetry_cell_setting' value 'Orthorhombic' changed to
'orthorhombic' according to
/usr/data/users/saulius/crontab/automatic-downloads/current/RSC/lib/dictionaries/cif_core.dic
dictionary named 'cif_core.dic' version 2.4.2 from 2011-04-26.

Automatic conversion script
Id: cif_fix_values 2281 2013-09-26 08:29:07Z andrius 
;
_cod_database_code 7029344

loop_
_symmetry_equiv_pos_as_xyz
'x, y, z'
'-x+1/2, -y, z+1/2'
'-x, y+1/2, -z+1/2'
'x+1/2, -y+1/2, -z'
'-x, -y, -z'
'x-1/2, y, -z-1/2'
'x, -y-1/2, z-1/2'
'-x-1/2, y-1/2, z'

loop_
_atom_site_label
_atom_site_type_symbol
_atom_site_fract_x
_atom_site_fract_y
_atom_site_fract_z
_atom_site_U_iso_or_equiv
_atom_site_adp_type
_atom_site_occupancy
_atom_site_symmetry_multiplicity
_atom_site_calc_flag
_atom_site_refinement_flags
S1 S 0.85058(2) 0.23240(2) 0.616356(17) 0.01555(8) Uani 1 1 d .
B1 B 1.01336(11) 0.42853(9) 0.78207(8) 0.0158(3) Uani 1 1 d .
H1 H 1.0750(14) 0.4833(12) 0.7776(10) 0.029(5) Uiso 1 1 d .
B2 B 0.94112(12) 0.40948(10) 0.86657(8) 0.0178(3) Uani 1 1 d .
H2 H 0.9481(13) 0.4470(11) 0.9202(9) 0.022(4) Uiso 1 1 d .
B3 B 0.87740(12) 0.46105(10) 0.78771(9) 0.0179(3) Uani 1 1 d .
H3 H 0.8412(12) 0.5301(11) 0.7882(9) 0.022(4) Uiso 1 1 d .
B4 B 0.92813(11) 0.40697(10) 0.70382(8) 0.0157(2) Uani 1 1 d .
H4 H 0.9243(13) 0.4453(11) 0.6526(10) 0.027(4) Uiso 1 1 d .
B5 B 1.02074(11) 0.31943(9) 0.73145(8) 0.0156(3) Uani 1 1 d .
H5 H 1.0879(13) 0.2980(11) 0.6969(10) 0.025(4) Uiso 1 1 d .
B6 B 1.02813(12) 0.31937(10) 0.83481(8) 0.0181(3) Uani 1 1 d .
H6 H 1.1032(14) 0.3052(11) 0.8639(10) 0.025(4) Uiso 1 1 d .
C7 C 0.82194(11) 0.36877(9) 0.83614(8) 0.0198(3) Uani 1 1 d .
H7 H 0.7615(14) 0.3870(12) 0.8605(10) 0.025(4) Uiso 1 1 d .
C8 C 0.81525(10) 0.36321(9) 0.74790(8) 0.0184(2) Uani 1 1 d .
H8 H 0.7455(14) 0.3809(12) 0.7274(9) 0.028(4) Uiso 1 1 d .
B9 B 0.89129(11) 0.28661(9) 0.71032(8) 0.0147(2) Uani 1 1 d .
B10 B 0.95887(12) 0.22661(10) 0.78588(8) 0.0188(3) Uani 1 1 d .
H10 H 0.9931(14) 0.1564(13) 0.7843(10) 0.034(5) Uiso 1 1 d .
B11 B 0.90010(14) 0.28687(10) 0.87047(9) 0.0213(3) Uani 1 1 d .
H11 H 0.8892(13) 0.2537(11) 0.9287(10) 0.025(4) Uiso 1 1 d .
C1' C 0.96878(11) 0.17275(9) 0.58508(8) 0.0217(3) Uani 1 1 d .
H1'A H 0.9517 0.1309 0.5422 0.033 Uiso 1 1 calc R
H1'B H 0.9977 0.1353 0.6273 0.033 Uiso 1 1 calc R
H1'C H 1.0212 0.2196 0.5687 0.033 Uiso 1 1 calc R
C2' C 0.76816(10) 0.13253(8) 0.64547(7) 0.0169(2) Uani 1 1 d .
H2'A H 0.8096 0.0900 0.6790 0.020 Uiso 1 1 calc R
H2'B H 0.7067 0.1560 0.6750 0.020 Uiso 1 1 calc R
C3' C 0.72950(10) 0.07801(8) 0.57688(7) 0.0163(2) Uani 1 1 d .
C4' C 0.64387(11) 0.11192(9) 0.53467(8) 0.0206(3) Uani 1 1 d .
H4'A H 0.6109 0.1697 0.5488 0.025 Uiso 1 1 calc R
C5' C 0.60678(12) 0.06153(11) 0.47230(8) 0.0267(3) Uani 1 1 d .
H5'A H 0.5486 0.0850 0.4437 0.032 Uiso 1 1 calc R
C6' C 0.65420(13) -0.02312(10) 0.45130(8) 0.0282(3) Uani 1 1 d .
H6'A H 0.6283 -0.0577 0.4087 0.034 Uiso 1 1 calc R
C7' C 0.73936(13) -0.05691(10) 0.49280(9) 0.0275(3) Uani 1 1 d .
H7'A H 0.7720 -0.1147 0.4785 0.033 Uiso 1 1 calc R
C8' C 0.77760(11) -0.00662(9) 0.55554(8) 0.0214(3) Uani 1 1 d .
H8'A H 0.8363 -0.0300 0.5837 0.026 Uiso 1 1 calc R
H12 H 0.8738(16) 0.2250(14) 0.8168(12) 0.044(6) Uiso 1 1 d .

loop_
_atom_site_aniso_label
_atom_site_aniso_U_11
_atom_site_aniso_U_22
_atom_site_aniso_U_33
_atom_site_aniso_U_23
_atom_site_aniso_U_13
_atom_site_aniso_U_12
S1 0.01829(14) 0.01292(13) 0.01543(14) -0.00010(10) -0.00298(11) -0.00132(11)
B1 0.0155(6) 0.0121(6) 0.0198(6) 0.0001(5) -0.0017(5) -0.0010(5)
B2 0.0217(7) 0.0136(6) 0.0181(6) -0.0015(5) -0.0002(5) -0.0016(5)
B3 0.0184(6) 0.0139(6) 0.0214(6) -0.0011(5) -0.0002(5) 0.0011(5)
B4 0.0151(6) 0.0143(6) 0.0176(6) 0.0015(5) -0.0004(5) -0.0005(5)
B5 0.0132(6) 0.0140(6) 0.0194(6) -0.0014(5) -0.0013(5) 0.0009(5)
B6 0.0217(7) 0.0128(6) 0.0197(6) -0.0001(5) -0.0047(5) 0.0002(5)
C7 0.0178(6) 0.0204(6) 0.0213(6) -0.0033(5) 0.0057(5) -0.0028(5)
C8 0.0137(5) 0.0196(6) 0.0220(6) -0.0029(5) 0.0004(5) -0.0004(5)
B9 0.0144(6) 0.0137(6) 0.0161(6) -0.0010(5) -0.0008(5) -0.0010(4)
B10 0.0252(7) 0.0125(6) 0.0186(6) -0.0002(5) -0.0032(5) -0.0011(5)
B11 0.0303(8) 0.0163(6) 0.0174(6) 0.0007(5) 0.0000(6) -0.0067(6)
C1' 0.0218(6) 0.0217(6) 0.0217(6) -0.0046(5) 0.0031(5) -0.0004(5)
C2' 0.0178(6) 0.0148(5) 0.0182(5) 0.0016(4) -0.0010(5) -0.0020(4)
C3' 0.0174(6) 0.0130(5) 0.0186(5) 0.0013(4) -0.0003(4) -0.0044(4)
C4' 0.0203(6) 0.0187(6) 0.0229(6) 0.0008(5) -0.0035(5) -0.0026(5)
C5' 0.0260(7) 0.0294(7) 0.0248(7) 0.0019(6) -0.0079(6) -0.0095(6)
C6' 0.0352(8) 0.0274(7) 0.0221(6) -0.0047(5) 0.0006(6) -0.0162(6)
C7' 0.0338(8) 0.0172(6) 0.0316(7) -0.0057(5) 0.0074(6) -0.0060(5)
C8' 0.0212(6) 0.0155(6) 0.0276(7) -0.0004(5) 0.0004(5) -0.0014(5)

loop_
_atom_type_symbol
_atom_type_description
_atom_type_scat_dispersion_real
_atom_type_scat_dispersion_imag
_atom_type_scat_source
C C 0.0033 0.0016 'International Tables Vol C Tables 4.2.6.8 and 6.1.1.4'
H H 0.0000 0.0000 'International Tables Vol C Tables 4.2.6.8 and 6.1.1.4'
B B 0.0013 0.0007 'International Tables Vol C Tables 4.2.6.8 and 6.1.1.4'
S S 0.1246 0.1234 'International Tables Vol C Tables 4.2.6.8 and 6.1.1.4'

loop_
_geom_angle_atom_site_label_1
_geom_angle_atom_site_label_2
_geom_angle_atom_site_label_3
_geom_angle
C1' S1 C2' 101.27(6)
C1' S1 B9 103.24(6)
C2' S1 B9 103.11(6)
B2 B1 B4 107.96(10)
B2 B1 B3 59.48(8)
B4 B1 B3 59.99(8)
B2 B1 B5 108.21(10)
B4 B1 B5 59.85(8)
B3 B1 B5 107.56(10)
B2 B1 B6 59.59(8)
B4 B1 B6 108.11(9)
B3 B1 B6 106.97(10)
B5 B1 B6 60.58(8)
B2 B1 H1 122.3(9)
B4 B1 H1 119.8(9)
B3 B1 H1 120.3(9)
B5 B1 H1 122.5(9)
B6 B1 H1 124.3(9)
C7 B2 B3 59.18(8)
C7 B2 B1 104.41(10)
B3 B2 B1 60.92(8)
C7 B2 B6 102.02(10)
B3 B2 B6 109.68(10)
B1 B2 B6 61.61(8)
C7 B2 B11 55.48(8)
B3 B2 B11 107.21(10)
B1 B2 B11 109.09(10)
B6 B2 B11 60.07(8)
C7 B2 H2 120.7(9)
B3 B2 H2 121.0(8)
B1 B2 H2 127.7(9)
B6 B2 H2 125.0(9)
B11 B2 H2 117.4(8)
C7 B3 C8 53.43(8)
C7 B3 B2 58.71(8)
C8 B3 B2 101.04(10)
C7 B3 B4 103.26(10)
C8 B3 B4 59.23(8)
B2 B3 B4 107.76(10)
C7 B3 B1 103.07(10)
C8 B3 B1 102.02(9)
B2 B3 B1 59.60(8)
B4 B3 B1 59.64(8)
C7 B3 H3 121.0(9)
C8 B3 H3 122.2(9)
B2 B3 H3 124.4(9)
B4 B3 H3 123.3(9)
B1 B3 H3 130.0(9)
C8 B4 B9 53.97(7)
C8 B4 B1 102.59(10)
B9 B4 B1 106.05(10)
C8 B4 B5 99.94(9)
B9 B4 B5 58.91(8)
B1 B4 B5 60.44(8)
C8 B4 B3 59.29(8)
B9 B4 B3 105.45(10)
B1 B4 B3 60.37(8)
B5 B4 B3 108.32(10)
C8 B4 H4 121.8(10)
B9 B4 H4 122.7(9)
B1 B4 H4 126.9(9)
B5 B4 H4 128.7(9)
B3 B4 H4 117.9(9)
B9 B5 B4 60.47(8)
B9 B5 B1 106.70(10)
B4 B5 B1 59.71(8)
B9 B5 B10 60.63(8)
B4 B5 B10 111.53(10)
B1 B5 B10 110.23(10)
B9 B5 B6 105.10(10)
B4 B5 B6 107.88(10)
B1 B5 B6 60.43(8)
B10 B5 B6 59.59(8)
B9 B5 H5 122.9(9)
B4 B5 H5 124.1(9)
B1 B5 H5 124.1(9)
B10 B5 H5 115.5(9)
B6 B5 H5 121.0(9)
B2 B6 B11 61.03(8)
B2 B6 B10 111.87(11)
B11 B6 B10 62.52(8)
B2 B6 B1 58.81(8)
B11 B6 B1 107.64(10)
B10 B6 B1 109.29(10)
B2 B6 B5 106.30(10)
B11 B6 B5 107.51(10)
B10 B6 B5 59.92(8)
B1 B6 B5 58.98(8)
B2 B6 H6 121.5(9)
B11 B6 H6 124.9(9)
B10 B6 H6 120.7(9)
B1 B6 H6 118.9(9)
B5 B6 H6 120.6(9)
C8 C7 B11 111.28(11)
C8 C7 B2 112.23(10)
B11 C7 B2 65.76(9)
C8 C7 B3 64.29(9)
B11 C7 B3 118.40(11)
B2 C7 B3 62.10(8)
C8 C7 H7 115.8(11)
B11 C7 H7 122.2(11)
B2 C7 H7 120.0(11)
B3 C7 H7 111.1(11)
C7 C8 B9 114.45(11)
C7 C8 B4 112.34(10)
B9 C8 B4 64.06(8)
C7 C8 B3 62.29(8)
B9 C8 B3 115.80(10)
B4 C8 B3 61.48(8)
C7 C8 H8 113.6(10)
B9 C8 H8 124.3(10)
B4 C8 H8 118.9(10)
B3 C8 H8 110.4(10)
C8 B9 B5 107.37(10)
C8 B9 B4 61.97(8)
B5 B9 B4 60.62(8)
C8 B9 B10 107.84(10)
B5 B9 B10 61.35(8)
B4 B9 B10 112.25(10)
C8 B9 S1 118.20(9)
B5 B9 S1 123.37(9)
B4 B9 S1 114.02(9)
B10 B9 S1 125.59(9)
B9 B10 B6 103.81(9)
B9 B10 B5 58.02(8)
B6 B10 B5 60.49(8)
B9 B10 B11 100.36(10)
B6 B10 B11 58.73(8)
B5 B10 B11 105.06(9)
B9 B10 H10 127.4(9)
B6 B10 H10 119.1(10)
B5 B10 H10 118.8(10)
B11 B10 H10 126.8(9)
B9 B10 H12 85.1(10)
B6 B10 H12 103.6(10)
B5 B10 H12 129.8(9)
B11 B10 H12 45.2(10)
H10 B10 H12 110.5(13)
C7 B11 B6 103.62(10)
C7 B11 B2 58.76(8)
B6 B11 B2 58.90(8)
C7 B11 B10 105.84(10)
B6 B11 B10 58.75(8)
B2 B11 B10 107.10(10)
C7 B11 H11 123.4(8)
B6 B11 H11 122.0(9)
B2 B11 H11 117.8(8)
B10 B11 H11 125.1(8)
C7 B11 H12 93.2(9)
B6 B11 H12 98.6(9)
B2 B11 H12 132.6(9)
B10 B11 H12 40.1(9)
H11 B11 H12 109.5(12)
S1 C1' H1'A 109.5
S1 C1' H1'B 109.5
H1'A C1' H1'B 109.5
S1 C1' H1'C 109.5
H1'A C1' H1'C 109.5
H1'B C1' H1'C 109.5
C3' C2' S1 110.99(8)
C3' C2' H2'A 109.4
S1 C2' H2'A 109.4
C3' C2' H2'B 109.4
S1 C2' H2'B 109.4
H2'A C2' H2'B 108.0
C8' C3' C4' 119.46(12)
C8' C3' C2' 120.75(12)
C4' C3' C2' 119.79(11)
C5' C4' C3' 120.17(13)
C5' C4' H4'A 119.9
C3' C4' H4'A 119.9
C4' C5' C6' 120.41(14)
C4' C5' H5'A 119.8
C6' C5' H5'A 119.8
C7' C6' C5' 119.66(13)
C7' C6' H6'A 120.2
C5' C6' H6'A 120.2
C6' C7' C8' 120.44(13)
C6' C7' H7'A 119.8
C8' C7' H7'A 119.8
C3' C8' C7' 119.86(13)
C3' C8' H8'A 120.1
C7' C8' H8'A 120.1

loop_
_geom_bond_atom_site_label_1
_geom_bond_atom_site_label_2
_geom_bond_distance
S1 C1' 1.8012(14)
S1 C2' 1.8279(12)
S1 B9 1.8860(14)
B1 B2 1.759(2)
B1 B4 1.769(2)
B1 B3 1.782(2)
B1 B5 1.7820(19)
B1 B6 1.8086(19)
B1 H1 1.102(17)
B2 C7 1.699(2)
B2 B3 1.757(2)
B2 B6 1.773(2)
B2 B11 1.812(2)
B2 H2 1.081(16)
B3 C7 1.707(2)
B3 C8 1.7373(19)
B3 B4 1.775(2)
B3 H3 1.079(16)
B4 C8 1.7363(19)
B4 B9 1.7689(19)
B4 B5 1.7714(19)
B4 H4 1.049(17)
B5 B9 1.7408(19)
B5 B10 1.801(2)
B5 B6 1.811(2)
B5 H5 1.085(17)
B6 B11 1.795(2)
B6 B10 1.795(2)
B6 H6 1.095(17)
C7 C8 1.5485(19)
C7 B11 1.637(2)
C7 H7 0.912(18)
C8 B9 1.5908(19)
C8 H8 0.984(18)
B9 B10 1.788(2)
B10 B11 1.863(2)
B10 H10 1.085(18)
B10 H12 1.20(2)
B11 H11 1.131(17)
B11 H12 1.33(2)
C1' H1'A 0.9800
C1' H1'B 0.9800
C1' H1'C 0.9800
C2' C3' 1.5081(17)
C2' H2'A 0.9900
C2' H2'B 0.9900
C3' C8' 1.3937(18)
C3' C4' 1.3956(18)
C4' C5' 1.3855(19)
C4' H4'A 0.9500
C5' C6' 1.389(2)
C5' H5'A 0.9500
C6' C7' 1.384(2)
C6' H6'A 0.9500
C7' C8' 1.395(2)
C7' H7'A 0.9500
C8' H8'A 0.9500

loop_
_geom_torsion_atom_site_label_1
_geom_torsion_atom_site_label_2
_geom_torsion_atom_site_label_3
_geom_torsion_atom_site_label_4
_geom_torsion
B4 B1 B2 C7 4.81(12)
B3 B1 B2 C7 41.57(9)
B5 B1 B2 C7 -58.49(12)
B6 B1 B2 C7 -96.06(10)
B4 B1 B2 B3 -36.76(9)
B5 B1 B2 B3 -100.06(10)
B6 B1 B2 B3 -137.63(10)
B4 B1 B2 B6 100.87(10)
B3 B1 B2 B6 137.63(10)
B5 B1 B2 B6 37.57(9)
B4 B1 B2 B11 62.79(13)
B3 B1 B2 B11 99.55(11)
B5 B1 B2 B11 -0.51(14)
B6 B1 B2 B11 -38.08(10)
B1 B2 B3 C7 131.56(10)
B6 B2 B3 C7 92.53(11)
B11 B2 B3 C7 28.89(10)
C7 B2 B3 C8 -34.00(9)
B1 B2 B3 C8 97.56(10)
B6 B2 B3 C8 58.53(12)
B11 B2 B3 C8 -5.11(13)
C7 B2 B3 B4 -95.01(10)
B1 B2 B3 B4 36.55(9)
B6 B2 B3 B4 -2.47(13)
B11 B2 B3 B4 -66.12(13)
C7 B2 B3 B1 -131.56(10)
B6 B2 B3 B1 -39.03(9)
B11 B2 B3 B1 -102.67(11)
B2 B1 B3 C7 -41.03(9)
B4 B1 B3 C7 97.87(10)
B5 B1 B3 C7 60.16(12)
B6 B1 B3 C7 -3.61(12)
B2 B1 B3 C8 -95.86(10)
B4 B1 B3 C8 43.04(9)
B5 B1 B3 C8 5.33(12)
B6 B1 B3 C8 -58.44(12)
B4 B1 B3 B2 138.90(10)
B5 B1 B3 B2 101.19(10)
B6 B1 B3 B2 37.42(9)
B2 B1 B3 B4 -138.90(10)
B5 B1 B3 B4 -37.71(9)
B6 B1 B3 B4 -101.48(10)
B2 B1 B4 C8 -6.65(12)
B3 B1 B4 C8 -43.19(9)
B5 B1 B4 C8 94.40(10)
B6 B1 B4 C8 56.35(12)
B2 B1 B4 B9 -62.40(12)
B3 B1 B4 B9 -98.93(10)
B5 B1 B4 B9 38.65(9)
B6 B1 B4 B9 0.61(13)
B2 B1 B4 B5 -101.05(10)
B3 B1 B4 B5 -137.59(10)
B6 B1 B4 B5 -38.05(9)
B2 B1 B4 B3 36.53(9)
B5 B1 B4 B3 137.59(10)
B6 B1 B4 B3 99.54(11)
C7 B3 B4 C8 31.49(9)
B2 B3 B4 C8 92.49(10)
B1 B3 B4 C8 129.03(10)
C7 B3 B4 B9 2.41(12)
C8 B3 B4 B9 -29.08(9)
B2 B3 B4 B9 63.41(12)
B1 B3 B4 B9 99.95(10)
C7 B3 B4 B1 -97.54(10)
C8 B3 B4 B1 -129.03(10)
B2 B3 B4 B1 -36.54(9)
C7 B3 B4 B5 -59.37(12)
C8 B3 B4 B5 -90.86(10)
B2 B3 B4 B5 1.63(13)
B1 B3 B4 B5 38.17(9)
C8 B4 B5 B9 36.58(9)
B1 B4 B5 B9 135.50(10)
B3 B4 B5 B9 97.36(10)
C8 B4 B5 B1 -98.92(10)
B9 B4 B5 B1 -135.50(10)
B3 B4 B5 B1 -38.14(9)
C8 B4 B5 B10 2.62(12)
B9 B4 B5 B10 -33.96(10)
B1 B4 B5 B10 101.54(11)
B3 B4 B5 B10 63.40(12)
C8 B4 B5 B6 -61.00(11)
B9 B4 B5 B6 -97.57(11)
B1 B4 B5 B6 37.92(9)
B3 B4 B5 B6 -0.21(13)
B2 B1 B5 B9 61.06(12)
B4 B1 B5 B9 -39.55(9)
B3 B1 B5 B9 -1.77(13)
B6 B1 B5 B9 98.19(11)
B2 B1 B5 B4 100.61(11)
B3 B1 B5 B4 37.78(9)
B6 B1 B5 B4 137.74(10)
B2 B1 B5 B10 -3.14(13)
B4 B1 B5 B10 -103.75(11)
B3 B1 B5 B10 -65.98(12)
B6 B1 B5 B10 33.99(10)
B2 B1 B5 B6 -37.13(10)
B4 B1 B5 B6 -137.74(10)
B3 B1 B5 B6 -99.96(11)
C7 B2 B6 B11 -37.71(9)
B3 B2 B6 B11 -99.02(11)
B1 B2 B6 B11 -137.74(11)
C7 B2 B6 B10 0.06(13)
B3 B2 B6 B10 -61.25(13)
B1 B2 B6 B10 -99.97(11)
B11 B2 B6 B10 37.77(10)
C7 B2 B6 B1 100.03(10)
B3 B2 B6 B1 38.72(9)
B11 B2 B6 B1 137.74(11)
C7 B2 B6 B5 63.62(11)
B3 B2 B6 B5 2.31(13)
B1 B2 B6 B5 -36.41(9)
B11 B2 B6 B5 101.32(11)
B4 B1 B6 B2 -100.61(11)
B3 B1 B6 B2 -37.38(9)
B5 B1 B6 B2 -138.33(10)
B2 B1 B6 B11 38.13(10)
B4 B1 B6 B11 -62.49(12)
B3 B1 B6 B11 0.75(13)
B5 B1 B6 B11 -100.21(11)
B2 B1 B6 B10 104.44(11)
B4 B1 B6 B10 3.83(14)
B3 B1 B6 B10 67.07(13)
B5 B1 B6 B10 -33.89(10)
B2 B1 B6 B5 138.33(10)
B4 B1 B6 B5 37.72(9)
B3 B1 B6 B5 100.95(10)
B9 B5 B6 B2 -64.56(11)
B4 B5 B6 B2 -1.26(13)
B1 B5 B6 B2 36.34(9)
B10 B5 B6 B2 -106.20(11)
B9 B5 B6 B11 -0.47(12)
B4 B5 B6 B11 62.83(12)
B1 B5 B6 B11 100.43(11)
B10 B5 B6 B11 -42.11(10)
B9 B5 B6 B10 41.64(9)
B4 B5 B6 B10 104.94(11)
B1 B5 B6 B10 142.54(11)
B9 B5 B6 B1 -100.90(10)
B4 B5 B6 B1 -37.60(9)
B10 B5 B6 B1 -142.54(11)
B3 B2 C7 C8 41.70(10)
B1 B2 C7 C8 -0.77(14)
B6 B2 C7 C8 -64.20(13)
B11 B2 C7 C8 -104.24(12)
B3 B2 C7 B11 145.94(11)
B1 B2 C7 B11 103.47(11)
B6 B2 C7 B11 40.04(10)
B1 B2 C7 B3 -42.47(9)
B6 B2 C7 B3 -105.90(10)
B11 B2 C7 B3 -145.94(11)
B2 B3 C7 C8 -136.89(11)
B4 B3 C7 C8 -33.97(9)
B1 B3 C7 C8 -95.39(10)
C8 B3 C7 B11 101.40(12)
B2 B3 C7 B11 -35.49(11)
B4 B3 C7 B11 67.43(14)
B1 B3 C7 B11 6.01(15)
C8 B3 C7 B2 136.89(11)
B4 B3 C7 B2 102.91(10)
B1 B3 C7 B2 41.49(9)
B11 C7 C8 B9 -4.73(15)
B2 C7 C8 B9 66.80(14)
B3 C7 C8 B9 107.53(11)
B11 C7 C8 B4 -75.30(13)
B2 C7 C8 B4 -3.77(15)
B3 C7 C8 B4 36.96(10)
B11 C7 C8 B3 -112.26(12)
B2 C7 C8 B3 -40.73(10)
B9 B4 C8 C7 107.32(12)
B1 B4 C8 C7 6.49(13)
B5 B4 C8 C7 68.19(12)
B3 B4 C8 C7 -37.29(10)
B1 B4 C8 B9 -100.82(10)
B5 B4 C8 B9 -39.12(9)
B3 B4 C8 B9 -144.61(11)
B9 B4 C8 B3 144.61(11)
B1 B4 C8 B3 43.78(9)
B5 B4 C8 B3 105.48(10)
B2 B3 C8 C7 36.52(10)
B4 B3 C8 C7 140.73(11)
B1 B3 C8 C7 97.47(11)
C7 B3 C8 B9 -105.38(13)
B2 B3 C8 B9 -68.87(13)
B4 B3 C8 B9 35.35(11)
B1 B3 C8 B9 -7.92(14)
C7 B3 C8 B4 -140.73(11)
B2 B3 C8 B4 -104.21(10)
B1 B3 C8 B4 -43.26(9)
C7 C8 B9 B5 -62.57(13)
B4 C8 B9 B5 41.50(9)
B3 C8 B9 B5 7.08(15)
C7 C8 B9 B4 -104.07(12)
B3 C8 B9 B4 -34.42(10)
C7 C8 B9 B10 2.14(14)
B4 C8 B9 B10 106.22(11)
B3 C8 B9 B10 71.80(13)
C7 C8 B9 S1 152.17(9)
B4 C8 B9 S1 -103.76(10)
B3 C8 B9 S1 -138.18(10)
B4 B5 B9 C8 -42.16(10)
B1 B5 B9 C8 -2.97(13)
B10 B5 B9 C8 101.23(11)
B6 B5 B9 C8 60.12(12)
B1 B5 B9 B4 39.19(9)
B10 B5 B9 B4 143.40(10)
B6 B5 B9 B4 102.28(10)
B4 B5 B9 B10 -143.40(10)
B1 B5 B9 B10 -104.20(11)
B6 B5 B9 B10 -41.12(9)
B4 B5 B9 S1 100.87(11)
B1 B5 B9 S1 140.06(9)
B10 B5 B9 S1 -115.74(11)
B6 B5 B9 S1 -156.85(9)
B1 B4 B9 C8 94.09(11)
B5 B4 B9 C8 133.47(11)
B3 B4 B9 C8 31.11(10)
C8 B4 B9 B5 -133.47(11)
B1 B4 B9 B5 -39.38(9)
B3 B4 B9 B5 -102.36(10)
C8 B4 B9 B10 -99.04(11)
B1 B4 B9 B10 -4.95(13)
B5 B4 B9 B10 34.43(10)
B3 B4 B9 B10 -67.93(12)
C8 B4 B9 S1 110.41(10)
B1 B4 B9 S1 -155.50(8)
B5 B4 B9 S1 -116.12(10)
B3 B4 B9 S1 141.52(9)
C1' S1 B9 C8 167.57(10)
C2' S1 B9 C8 -87.31(10)
C1' S1 B9 B5 28.20(11)
C2' S1 B9 B5 133.33(10)
C1' S1 B9 B4 97.74(10)
C2' S1 B9 B4 -157.13(9)
C1' S1 B9 B10 -48.23(12)
C2' S1 B9 B10 56.90(12)
C8 B9 B10 B6 -59.18(12)
B5 B9 B10 B6 41.28(9)
B4 B9 B10 B6 7.13(14)
S1 B9 B10 B6 153.60(10)
C8 B9 B10 B5 -100.46(10)
B4 B9 B10 B5 -34.15(10)
S1 B9 B10 B5 112.32(12)
C8 B9 B10 B11 0.92(12)
B5 B9 B10 B11 101.38(10)
B4 B9 B10 B11 67.23(12)
S1 B9 B10 B11 -146.30(10)
B2 B6 B10 B9 56.70(13)
B11 B6 B10 B9 93.86(11)
B1 B6 B10 B9 -6.50(13)
B5 B6 B10 B9 -40.02(9)
B2 B6 B10 B5 96.72(11)
B11 B6 B10 B5 133.88(10)
B1 B6 B10 B5 33.52(10)
B2 B6 B10 B11 -37.16(10)
B1 B6 B10 B11 -100.36(11)
B5 B6 B10 B11 -133.88(10)
B4 B5 B10 B9 33.90(10)
B1 B5 B10 B9 98.28(11)
B6 B5 B10 B9 132.60(10)
B9 B5 B10 B6 -132.60(10)
B4 B5 B10 B6 -98.69(11)
B1 B5 B10 B6 -34.32(10)
B9 B5 B10 B11 -92.95(10)
B4 B5 B10 B11 -59.05(13)
B1 B5 B10 B11 5.33(13)
B6 B5 B10 B11 39.64(9)
C8 C7 B11 B6 65.89(13)
B2 C7 B11 B6 -39.77(9)
B3 C7 B11 B6 -5.53(15)
C8 C7 B11 B2 105.65(11)
B3 C7 B11 B2 34.24(11)
C8 C7 B11 B10 4.97(14)
B2 C7 B11 B10 -100.68(11)
B3 C7 B11 B10 -66.44(14)
B2 B6 B11 C7 39.70(9)
B10 B6 B11 C7 -100.46(11)
B1 B6 B11 C7 2.56(13)
B5 B6 B11 C7 -59.61(12)
B10 B6 B11 B2 -140.16(11)
B1 B6 B11 B2 -37.13(9)
B5 B6 B11 B2 -99.31(10)
B2 B6 B11 B10 140.16(11)
B1 B6 B11 B10 103.02(11)
B5 B6 B11 B10 40.85(9)
B3 B2 B11 C7 -30.23(10)
B1 B2 B11 C7 -94.69(11)
B6 B2 B11 C7 -133.44(11)
C7 B2 B11 B6 133.44(11)
B3 B2 B11 B6 103.21(11)
B1 B2 B11 B6 38.76(10)
C7 B2 B11 B10 98.48(11)
B3 B2 B11 B10 68.24(13)
B1 B2 B11 B10 3.79(14)
B6 B2 B11 B10 -34.96(10)
B9 B10 B11 C7 -3.41(12)
B6 B10 B11 C7 96.55(11)
B5 B10 B11 C7 56.04(12)
B9 B10 B11 B6 -99.96(10)
B5 B10 B11 B6 -40.51(9)
B9 B10 B11 B2 -64.93(12)
B6 B10 B11 B2 35.03(10)
B5 B10 B11 B2 -5.48(13)
C1' S1 C2' C3' -72.02(10)
B9 S1 C2' C3' -178.65(9)
S1 C2' C3' C8' 101.32(12)
S1 C2' C3' C4' -79.41(13)
C8' C3' C4' C5' 0.3(2)
C2' C3' C4' C5' -178.99(12)
C3' C4' C5' C6' 0.1(2)
C4' C5' C6' C7' -0.3(2)
C5' C6' C7' C8' 0.1(2)
C4' C3' C8' C7' -0.51(19)
C2' C3' C8' C7' 178.76(12)
C6' C7' C8' C3' 0.3(2)
